data_7063891
loop_
_publ_author_name
'Slobodskaia, Serafima S.'
'Tsebrikova, Galina S.'
'Ivanova, Irina S.'
'Solov'ev, Vitaly P.'
'Ilyukhin, Andrey B.'
'He, Tao'
'Pyatova, Elena N.'
'Galkina, Elena N.'
'Baulin, Vladimir E.'
'Tsivadze, Aslan Yu.'

_publ_section_title
;
 Phosphoryl-containing derivatives of 8-hydroxyquinoline for the selective
 detection of uranyl cations
;
_journal_issue 31
_journal_name_full 'New Journal of Chemistry'
_journal_page_first 13527
_journal_page_last 13538
_journal_paper_doi 10.1039/D5NJ01822F
_journal_volume 49
_journal_year 2025
_chemical_formula_moiety 'C22 H19 N O2 P, 2(Cl), 3.5(H2 O), H3 O'
_chemical_formula_sum 'C22 H29 Cl2 N O6.5 P'
_chemical_formula_weight 513.33
_space_group_IT_number 2
_space_group_name_Hall '-P 1'
_space_group_name_H-M_alt 'P -1'
_symmetry_cell_setting triclinic
_symmetry_Int_Tables_number 2
_symmetry_space_group_name_Hall '-P 1'
_symmetry_space_group_name_H-M 'P -1'
_atom_sites_solution_hydrogens mixed
_audit_conform_dict_location ftp://ftp.iucr.org/pub/cif_core.dic
_audit_conform_dict_name cif_core.dic
_audit_conform_dict_version 2.4.5
_audit_creation_date 2022-12-25T22:08:56-00:00
_audit_creation_method 'WinGX routine CIF_UPDATE'
_audit_update_record
;
2024-11-24 deposited with the CCDC.	2025-07-10 downloaded from the CCDC.
;
_cell_angle_alpha 105.899(2)
_cell_angle_beta 111.054(2)
_cell_angle_gamma 93.727(2)
_cell_formula_units_Z 2
_cell_length_a 9.6536(6)
_cell_length_b 11.2118(7)
_cell_length_c 12.9305(8)
_cell_measurement_reflns_used 4815
_cell_measurement_temperature 100(2)
_cell_measurement_theta_max 26.37
_cell_measurement_theta_min 2.29
_cell_volume 1235.14(14)
_computing_cell_refinement 'Bruker SAINT'
_computing_data_collection 'Bruker APEX3'
_computing_data_reduction 'Bruker SAINT'
_computing_molecular_graphics 'Bruker SHELXTL'
_computing_publication_material 'Bruker SHELXTL'
_computing_structure_refinement 'SHELXL-2018/3 (Sheldrick, 2018)'
_computing_structure_solution 'SHELXS-2018 (Sheldrick, 2015)'
_diffrn_ambient_temperature 100(2)
_diffrn_measured_fraction_theta_full 0.978
_diffrn_measured_fraction_theta_max 0.972
_diffrn_measurement_device_type 'Bruker AXS D8 VENTURE PHOTON III C14 IuS 3.0'
_diffrn_measurement_method '\w scans'
_diffrn_radiation_monochromator graphite
_diffrn_radiation_type MoK\a
_diffrn_radiation_wavelength 0.71073
_diffrn_reflns_av_R_equivalents 0.0254
_diffrn_reflns_av_unetI/netI 0.0481
_diffrn_reflns_Laue_measured_fraction_full 0.978
_diffrn_reflns_Laue_measured_fraction_max 0.972
_diffrn_reflns_limit_h_max 10
_diffrn_reflns_limit_h_min -12
_diffrn_reflns_limit_k_max 14
_diffrn_reflns_limit_k_min -13
_diffrn_reflns_limit_l_max 16
_diffrn_reflns_limit_l_min -16
_diffrn_reflns_number 8089
_diffrn_reflns_point_group_measured_fraction_full 0.978
_diffrn_reflns_point_group_measured_fraction_max 0.972
_diffrn_reflns_theta_full 25.242
_diffrn_reflns_theta_max 26.401
_diffrn_reflns_theta_min 2.163
_diffrn_standards_number 0
_exptl_absorpt_coefficient_mu 0.367
_exptl_absorpt_correction_T_max 0.5624
_exptl_absorpt_correction_T_min 0.4272
_exptl_absorpt_correction_type multi-scan
_exptl_absorpt_process_details
;
 SADABS 2016/2: Krause, L., Herbst-Irmer, R., Sheldrick G.M. & Stalke D.,
 J. Appl. Cryst. 48 (2015) 3-10
;
_exptl_crystal_colour yellow
_exptl_crystal_density_diffrn 1.38
_exptl_crystal_description block
_exptl_crystal_F_000 538
_exptl_crystal_size_max 0.24
_exptl_crystal_size_mid 0.12
_exptl_crystal_size_min 0.08
_refine_diff_density_max 0.591
_refine_diff_density_min -0.409
_refine_diff_density_rms 0.062
_refine_ls_extinction_method none
_refine_ls_goodness_of_fit_ref 1.061
_refine_ls_hydrogen_treatment constr
_refine_ls_matrix_type full
_refine_ls_number_parameters 316
_refine_ls_number_reflns 4911
_refine_ls_number_restraints 12
_refine_ls_restrained_S_all 1.066
_refine_ls_R_factor_all 0.0664
_refine_ls_R_factor_gt 0.0475
_refine_ls_shift/su_max 0.001
_refine_ls_shift/su_mean 0
_refine_ls_structure_factor_coef Fsqd
_refine_ls_weighting_details
;
w=1/[\s^2^(Fo^2^)+(0.0300P)^2^+1.5000P] where P=(Fo^2^+2Fc^2^)/3
;
_refine_ls_weighting_scheme calc
_refine_ls_wR_factor_gt 0.1006
_refine_ls_wR_factor_ref 0.1084
_reflns_Friedel_coverage 0
_reflns_number_gt 3839
_reflns_number_total 4911
_reflns_threshold_expression 'I > 2\s(I)'
_cod_data_source_file d5nj01822f2.cif
_cod_data_source_block H3O_HL1_Cl2_3_5H2O
_cod_depositor_comments 'Adding full bibliography for 7063890--7063892.cif.'
_cod_original_cell_volume 1235.13(13)
_cod_original_formula_sum 'C22 H29 Cl2 N O6.50 P'
_cod_database_code 7063891
_shelx_estimated_absorpt_t_min 0.917
_shelx_estimated_absorpt_t_max 0.971

loop_
_symmetry_equiv_pos_as_xyz
'x, y, z'
'-x, -y, -z'

loop_
_atom_site_label
_atom_site_type_symbol
_atom_site_fract_x
_atom_site_fract_y
_atom_site_fract_z
_atom_site_U_iso_or_equiv
_atom_site_adp_type
_atom_site_occupancy
_atom_site_site_symmetry_order
_atom_site_calc_flag
_atom_site_refinement_flags_posn
_atom_site_refinement_flags_adp
_atom_site_refinement_flags_occupancy
_atom_site_disorder_assembly
_atom_site_disorder_group
P1 P 0.44122(7) 0.50034(6) 0.67047(6) 0.01706(15) Uani 1 1 d . . . . .
O1 O 0.52065(19) 0.32034(16) 0.54256(15) 0.0203(4) Uani 1 1 d . . . . .
O2 O 0.29523(19) 0.47656(16) 0.56713(15) 0.0214(4) Uani 1 1 d . . . . .
N1 N 0.3843(2) 0.08922(19) 0.39761(17) 0.0188(4) Uani 1 1 d . . . . .
H H 0.334899 0.146122 0.422409 0.023 Uiso 1 1 calc R U . . .
C1 C 0.3075(3) -0.0243(2) 0.3274(2) 0.0224(6) Uani 1 1 d . . . . .
H1A H 0.201161 -0.042205 0.303962 0.027 Uiso 1 1 calc R U . . .
C2 C 0.3821(3) -0.1177(2) 0.2875(2) 0.0240(6) Uani 1 1 d . . . . .
H2A H 0.327234 -0.199428 0.237884 0.029 Uiso 1 1 calc R U . . .
C3 C 0.5345(3) -0.0904(2) 0.3205(2) 0.0236(6) Uani 1 1 d . . . . .
H3A H 0.585652 -0.153724 0.293583 0.028 Uiso 1 1 calc R U . . .
C4 C 0.6176(3) 0.0312(2) 0.3946(2) 0.0217(5) Uani 1 1 d . . . . .
C5 C 0.7752(3) 0.0660(3) 0.4311(2) 0.0272(6) Uani 1 1 d . . . . .
H5A H 0.831749 0.006484 0.406232 0.033 Uiso 1 1 calc R U . . .
C6 C 0.8454(3) 0.1850(3) 0.5020(2) 0.0284(6) Uani 1 1 d . . . . .
H6A H 0.951211 0.208046 0.525188 0.034 Uiso 1 1 calc R U . . .
C7 C 0.7650(3) 0.2758(3) 0.5422(2) 0.0250(6) Uani 1 1 d . . . . .
H7A H 0.816945 0.358331 0.591915 0.03 Uiso 1 1 calc R U . . .
C8 C 0.6127(3) 0.2444(2) 0.5092(2) 0.0191(5) Uani 1 1 d . . . . .
C9 C 0.5370(3) 0.1217(2) 0.4332(2) 0.0183(5) Uani 1 1 d . . . . .
C10 C 0.5912(3) 0.4432(2) 0.6267(2) 0.0190(5) Uani 1 1 d . . . . .
H10A H 0.627506 0.499525 0.591108 0.023 Uiso 1 1 calc R U . . .
H10B H 0.677383 0.437468 0.694592 0.023 Uiso 1 1 calc R U . . .
C11 C 0.5103(3) 0.6649(2) 0.7521(2) 0.0176(5) Uani 1 1 d . . . . .
C12 C 0.6613(3) 0.7216(2) 0.7968(2) 0.0223(6) Uani 1 1 d . . . . .
H12A H 0.734197 0.673187 0.783713 0.027 Uiso 1 1 calc R U . . .
C13 C 0.7051(3) 0.8488(3) 0.8604(2) 0.0264(6) Uani 1 1 d . . . . .
H13A H 0.80809 0.887684 0.890758 0.032 Uiso 1 1 calc R U . . .
C14 C 0.5992(3) 0.9196(2) 0.8798(2) 0.0229(6) Uani 1 1 d . . . . .
H14A H 0.630022 1.006642 0.92405 0.028 Uiso 1 1 calc R U . . .
C15 C 0.4487(3) 0.8639(2) 0.8351(2) 0.0234(6) Uani 1 1 d . . . . .
H15A H 0.37631 0.912864 0.848188 0.028 Uiso 1 1 calc R U . . .
C16 C 0.4039(3) 0.7372(2) 0.7713(2) 0.0221(6) Uani 1 1 d . . . . .
H16A H 0.300581 0.699123 0.740441 0.027 Uiso 1 1 calc R U . . .
C17 C 0.4253(3) 0.4203(2) 0.7704(2) 0.0193(5) Uani 1 1 d . . . . .
C18 C 0.5518(3) 0.4144(2) 0.8634(2) 0.0237(6) Uani 1 1 d . . . . .
H18A H 0.649392 0.453554 0.876157 0.028 Uiso 1 1 calc R U . . .
C19 C 0.5341(3) 0.3504(3) 0.9378(2) 0.0296(6) Uani 1 1 d . . . . .
H19A H 0.619793 0.345495 1.001165 0.036 Uiso 1 1 calc R U . . .
C20 C 0.3911(4) 0.2939(3) 0.9190(3) 0.0312(7) Uani 1 1 d . . . . .
H20A H 0.379247 0.249404 0.969001 0.037 Uiso 1 1 calc R U . . .
C21 C 0.2664(3) 0.3022(3) 0.8282(3) 0.0321(7) Uani 1 1 d . . . . .
H21A H 0.168784 0.264123 0.816495 0.039 Uiso 1 1 calc R U . . .
C22 C 0.2819(3) 0.3658(2) 0.7534(2) 0.0255(6) Uani 1 1 d . . . . .
H22A H 0.195453 0.371898 0.691247 0.031 Uiso 1 1 calc R U . . .
Cl1 Cl 0.07252(8) 0.98341(6) 0.79560(6) 0.02779(17) Uani 1 1 d . . . . .
Cl2 Cl 0.0762(4) 0.5845(3) 1.1393(4) 0.0245(7) Uani 0.5 1 d . . P A 1
Cl3 Cl 0.0013(2) 0.5782(2) 0.72262(18) 0.0259(4) Uani 0.5 1 d . . P B 1
O202 O 0.0656(14) 0.5836(13) 1.1272(13) 0.054(4) Uani 0.5 1 d . . P C 2
H21 H 0.067973 0.521198 1.167124 0.065 Uiso 0.5 1 d R U P C 2
H22 H 0.018283 0.534198 1.038383 0.065 Uiso 0.5 1 d R U P C 2
O203 O 0.0047(11) 0.6013(8) 0.7586(6) 0.090(4) Uani 0.5 1 d . U P D 2
H23 H -0.011283 0.555435 0.801917 0.108 Uiso 0.5 1 d R U P D 2
H24 H 0.046757 0.574865 0.706507 0.108 Uiso 0.5 1 d R U P D 2
O101 O 0.1801(2) 0.21892(18) 0.44418(17) 0.0309(5) Uani 1 1 d . . . . .
H2 H 0.208351 0.304076 0.462309 0.037 Uiso 1 1 d R U . . .
H3 H 0.094251 0.203576 0.38471 0.037 Uiso 1 1 d R U . . .
O102 O 0.0152(4) 0.5346(4) 0.5559(3) 0.0384(11) Uani 0.5 1 d . . P B -1
H4 H 0.094706 0.500498 0.534781 0.046 Uiso 0.5 1 d R U P B -1
H5 H -0.070384 0.510468 0.489852 0.046 Uiso 0.5 1 d R U P B -1
O103 O 0.0280(3) 0.8007(2) 1.0623(2) 0.0620(8) Uani 1 1 d . U . . .
H6 H 0.024382 0.725862 1.081505 0.074 Uiso 1 1 d R U . . .
H7 H -0.009008 0.852512 1.105255 0.074 Uiso 1 1 d R U . . .
O104 O 0.1416(2) 0.79802(18) 0.91843(17) 0.0304(5) Uani 1 1 d . . . . .
H8 H 0.11104 0.858863 0.885007 0.036 Uiso 1 1 d R U . . .
H9 H 0.1048 0.804723 0.963748 0.036 Uiso 1 1 d R U . . .
H10 H 0.09284 0.733063 0.870206 0.036 Uiso 1 1 d R U . . .

loop_
_atom_site_aniso_label
_atom_site_aniso_U_11
_atom_site_aniso_U_22
_atom_site_aniso_U_33
_atom_site_aniso_U_23
_atom_site_aniso_U_13
_atom_site_aniso_U_12
P1 0.0206(3) 0.0157(3) 0.0171(3) 0.0054(3) 0.0093(3) 0.0051(3)
O1 0.0217(9) 0.0160(9) 0.0215(9) -0.0002(7) 0.0110(8) 0.0045(7)
O2 0.0220(9) 0.0221(9) 0.0181(9) 0.0053(7) 0.0062(8) 0.0044(7)
N1 0.0245(11) 0.0169(11) 0.0154(11) 0.0044(9) 0.0085(9) 0.0068(9)
C1 0.0260(13) 0.0214(14) 0.0165(13) 0.0073(11) 0.0036(11) 0.0037(11)
C2 0.0341(15) 0.0174(13) 0.0188(13) 0.0061(11) 0.0076(12) 0.0080(11)
C3 0.0369(15) 0.0189(13) 0.0190(13) 0.0078(11) 0.0130(12) 0.0117(12)
C4 0.0306(14) 0.0210(13) 0.0192(13) 0.0087(11) 0.0138(12) 0.0098(11)
C5 0.0306(15) 0.0252(15) 0.0326(16) 0.0079(12) 0.0198(13) 0.0118(12)
C6 0.0263(14) 0.0304(15) 0.0340(16) 0.0085(13) 0.0189(13) 0.0076(12)
C7 0.0287(14) 0.0221(14) 0.0265(14) 0.0050(11) 0.0158(12) 0.0032(11)
C8 0.0254(13) 0.0190(13) 0.0193(13) 0.0084(10) 0.0136(11) 0.0079(10)
C9 0.0255(13) 0.0192(13) 0.0152(12) 0.0083(10) 0.0109(11) 0.0079(10)
C10 0.0235(13) 0.0147(12) 0.0187(13) 0.0021(10) 0.0107(11) 0.0024(10)
C11 0.0247(13) 0.0164(12) 0.0140(12) 0.0066(10) 0.0086(11) 0.0046(10)
C12 0.0226(13) 0.0226(14) 0.0228(14) 0.0082(11) 0.0088(11) 0.0077(11)
C13 0.0222(13) 0.0264(15) 0.0252(14) 0.0058(12) 0.0058(12) -0.0011(11)
C14 0.0340(15) 0.0166(13) 0.0160(13) 0.0046(10) 0.0083(12) 0.0019(11)
C15 0.0293(14) 0.0220(14) 0.0233(14) 0.0076(11) 0.0138(12) 0.0112(11)
C16 0.0218(13) 0.0222(13) 0.0216(13) 0.0058(11) 0.0088(11) 0.0029(11)
C17 0.0303(14) 0.0143(12) 0.0199(13) 0.0065(10) 0.0156(12) 0.0095(10)
C18 0.0326(15) 0.0185(13) 0.0240(14) 0.0049(11) 0.0165(12) 0.0082(11)
C19 0.0444(17) 0.0273(15) 0.0201(14) 0.0088(12) 0.0138(13) 0.0143(13)
C20 0.0554(19) 0.0229(14) 0.0338(16) 0.0153(13) 0.0326(16) 0.0154(13)
C21 0.0420(17) 0.0258(15) 0.0444(18) 0.0150(14) 0.0314(16) 0.0103(13)
C22 0.0297(14) 0.0207(14) 0.0315(15) 0.0086(12) 0.0172(13) 0.0098(11)
Cl1 0.0275(3) 0.0268(4) 0.0309(4) 0.0103(3) 0.0122(3) 0.0074(3)
Cl2 0.0231(12) 0.0255(15) 0.0284(13) 0.0153(11) 0.0085(10) 0.0071(10)
Cl3 0.0279(7) 0.0234(9) 0.0182(10) 0.0041(8) 0.0028(6) -0.0017(6)
O202 0.066(8) 0.058(7) 0.043(7) 0.015(5) 0.027(6) 0.007(6)
O203 0.192(8) 0.041(4) 0.028(4) -0.002(3) 0.052(5) -0.030(4)
O101 0.0233(10) 0.0296(11) 0.0316(11) -0.0013(9) 0.0102(9) 0.0026(8)
O102 0.025(2) 0.064(3) 0.021(2) 0.006(2) 0.0085(18) 0.010(2)
O103 0.118(2) 0.0391(14) 0.0646(17) 0.0187(13) 0.0716(18) 0.0287(15)
O104 0.0336(11) 0.0272(11) 0.0315(11) 0.0111(9) 0.0125(9) 0.0064(9)

loop_
_atom_type_symbol
_atom_type_description
_atom_type_scat_dispersion_real
_atom_type_scat_dispersion_imag
_atom_type_scat_source
C C 0.0033 0.0016 'International Tables Vol C Tables 4.2.6.8 and 6.1.1.4'
H H 0 0 'International Tables Vol C Tables 4.2.6.8 and 6.1.1.4'
Cl Cl 0.1484 0.1585 'International Tables Vol C Tables 4.2.6.8 and 6.1.1.4'
N N 0.0061 0.0033 'International Tables Vol C Tables 4.2.6.8 and 6.1.1.4'
O O 0.0106 0.006 'International Tables Vol C Tables 4.2.6.8 and 6.1.1.4'
P P 0.1023 0.0942 'International Tables Vol C Tables 4.2.6.8 and 6.1.1.4'

loop_
_geom_angle_atom_site_label_1
_geom_angle_atom_site_label_2
_geom_angle_atom_site_label_3
_geom_angle
_geom_angle_site_symmetry_1
_geom_angle_site_symmetry_3
_geom_angle_publ_flag
O2 P1 C11 113.06(11) . . ?
O2 P1 C17 111.90(11) . . ?
C11 P1 C17 107.60(11) . . ?
O2 P1 C10 111.75(11) . . ?
C11 P1 C10 105.95(11) . . ?
C17 P1 C10 106.14(12) . . ?
C8 O1 C10 117.34(19) . . ?
C1 N1 C9 122.8(2) . . ?
C1 N1 H 118.6 . . ?
C9 N1 H 118.6 . . ?
N1 C1 C2 120.3(2) . . ?
N1 C1 H1A 119.8 . . ?
C2 C1 H1A 119.8 . . ?
C3 C2 C1 119.3(2) . . ?
C3 C2 H2A 120.3 . . ?
C1 C2 H2A 120.3 . . ?
C2 C3 C4 120.8(2) . . ?
C2 C3 H3A 119.6 . . ?
C4 C3 H3A 119.6 . . ?
C9 C4 C5 118.7(2) . . ?
C9 C4 C3 117.6(2) . . ?
C5 C4 C3 123.7(2) . . ?
C6 C5 C4 119.7(2) . . ?
C6 C5 H5A 120.2 . . ?
C4 C5 H5A 120.2 . . ?
C5 C6 C7 121.8(3) . . ?
C5 C6 H6A 119.1 . . ?
C7 C6 H6A 119.1 . . ?
C8 C7 C6 119.9(3) . . ?
C8 C7 H7A 120.1 . . ?
C6 C7 H7A 120.1 . . ?
C7 C8 O1 126.7(2) . . ?
C7 C8 C9 119.2(2) . . ?
O1 C8 C9 114.2(2) . . ?
N1 C9 C4 119.2(2) . . ?
N1 C9 C8 120.0(2) . . ?
C4 C9 C8 120.8(2) . . ?
O1 C10 P1 104.02(15) . . ?
O1 C10 H10A 111 . . ?
P1 C10 H10A 111 . . ?
O1 C10 H10B 111 . . ?
P1 C10 H10B 111 . . ?
H10A C10 H10B 109 . . ?
C12 C11 C16 119.6(2) . . ?
C12 C11 P1 123.64(19) . . ?
C16 C11 P1 116.78(19) . . ?
C13 C12 C11 119.8(2) . . ?
C13 C12 H12A 120.1 . . ?
C11 C12 H12A 120.1 . . ?
C14 C13 C12 120.3(2) . . ?
C14 C13 H13A 119.9 . . ?
C12 C13 H13A 119.9 . . ?
C15 C14 C13 120.2(2) . . ?
C15 C14 H14A 119.9 . . ?
C13 C14 H14A 119.9 . . ?
C16 C15 C14 119.9(2) . . ?
C16 C15 H15A 120 . . ?
C14 C15 H15A 120 . . ?
C15 C16 C11 120.2(2) . . ?
C15 C16 H16A 119.9 . . ?
C11 C16 H16A 119.9 . . ?
C22 C17 C18 120.3(2) . . ?
C22 C17 P1 118.1(2) . . ?
C18 C17 P1 121.5(2) . . ?
C17 C18 C19 119.5(3) . . ?
C17 C18 H18A 120.3 . . ?
C19 C18 H18A 120.3 . . ?
C20 C19 C18 119.9(3) . . ?
C20 C19 H19A 120 . . ?
C18 C19 H19A 120 . . ?
C21 C20 C19 120.2(3) . . ?
C21 C20 H20A 119.9 . . ?
C19 C20 H20A 119.9 . . ?
C20 C21 C22 120.6(3) . . ?
C20 C21 H21A 119.7 . . ?
C22 C21 H21A 119.7 . . ?
C21 C22 C17 119.4(3) . . ?
C21 C22 H22A 120.3 . . ?
C17 C22 H22A 120.3 . . ?
H21 O202 H22 106.3 . . ?
H23 O203 H24 123.4 . . ?
H2 O101 H3 101.5 . . ?
Cl3 O102 H4 127.2 . . ?
Cl3 O102 H5 120 . . ?
H4 O102 H5 107.1 . . ?
H6 O103 H7 106.1 . . ?
H8 O104 H9 104.2 . . ?
H8 O104 H10 105.1 . . ?
H9 O104 H10 101 . . ?

loop_
_geom_bond_atom_site_label_1
_geom_bond_atom_site_label_2
_geom_bond_distance
_geom_bond_site_symmetry_2
_geom_bond_publ_flag
P1 O2 1.4986(18) . ?
P1 C11 1.797(3) . ?
P1 C17 1.805(2) . ?
P1 C10 1.827(2) . ?
O1 C8 1.368(3) . ?
O1 C10 1.439(3) . ?
N1 C1 1.324(3) . ?
N1 C9 1.367(3) . ?
N1 H 0.88 . ?
C1 C2 1.397(4) . ?
C1 H1A 0.95 . ?
C2 C3 1.363(4) . ?
C2 H2A 0.95 . ?
C3 C4 1.418(4) . ?
C3 H3A 0.95 . ?
C4 C9 1.411(3) . ?
C4 C5 1.413(4) . ?
C5 C6 1.359(4) . ?
C5 H5A 0.95 . ?
C6 C7 1.419(4) . ?
C6 H6A 0.95 . ?
C7 C8 1.367(4) . ?
C7 H7A 0.95 . ?
C8 C9 1.416(3) . ?
C10 H10A 0.99 . ?
C10 H10B 0.99 . ?
C11 C12 1.392(3) . ?
C11 C16 1.398(3) . ?
C12 C13 1.385(4) . ?
C12 H12A 0.95 . ?
C13 C14 1.385(4) . ?
C13 H13A 0.95 . ?
C14 C15 1.384(4) . ?
C14 H14A 0.95 . ?
C15 C16 1.381(4) . ?
C15 H15A 0.95 . ?
C16 H16A 0.95 . ?
C17 C22 1.391(4) . ?
C17 C18 1.394(4) . ?
C18 C19 1.396(4) . ?
C18 H18A 0.95 . ?
C19 C20 1.388(4) . ?
C19 H19A 0.95 . ?
C20 C21 1.377(4) . ?
C20 H20A 0.95 . ?
C21 C22 1.391(4) . ?
C21 H21A 0.95 . ?
C22 H22A 0.95 . ?
Cl3 O102 2.131(4) . ?
O202 H21 0.9731 . ?
O202 H22 1.0376 . ?
O203 H23 0.9 . ?
O203 H24 0.9 . ?
O101 H2 0.9157 . ?
O101 H3 0.8712 . ?
O102 H4 0.9711 . ?
O102 H5 0.907 . ?
O103 H6 0.9401 . ?
O103 H7 0.8751 . ?
O104 H8 0.9138 . ?
O104 H9 0.7772 . ?
O104 H10 0.7978 . ?

loop_
_geom_hbond_atom_site_label_D
_geom_hbond_atom_site_label_H
_geom_hbond_atom_site_label_A
_geom_hbond_distance_DH
_geom_hbond_distance_HA
_geom_hbond_distance_DA
_geom_hbond_angle_DHA
_geom_hbond_site_symmetry_A
_geom_hbond_publ_flag
N1 H O101 0.88 1.82 2.666(3) 160.5 . yes
C1 H1A Cl1 0.95 2.71 3.553(3) 148.9 2_566 yes
C2 H2A Cl2 0.95 2.95 3.833(5) 155.4 1_544 yes
C7 H7A Cl3 0.95 2.66 3.602(3) 170.4 1_655 yes
C18 H18A Cl2 0.95 2.78 3.603(4) 145.7 2_667 yes
O202 H21 O203 0.97 2.09 3.024(16) 159.6 2_567 yes
O202 H22 O202 1.04 2.01 3.04(3) 171.8 2_567 yes
O203 H23 O202 0.9 2.14 3.024(16) 168.6 2_567 yes
O101 H2 O2 0.92 1.95 2.811(3) 155.2 . yes
O101 H3 Cl1 0.87 2.57 3.271(2) 138.1 2_566 yes
O102 H4 O2 0.97 1.88 2.785(4) 153.5 . yes
O102 H5 O2 0.91 2.06 2.818(4) 140.9 2_566 yes
O103 H6 Cl2 0.94 1.95 2.867(4) 164.4 . yes
O103 H6 O202 0.94 1.87 2.789(13) 166.6 . yes
O103 H7 Cl1 0.88 2.2 3.054(2) 166.4 2_577 yes
O104 H8 Cl1 0.91 2.02 2.918(2) 168.5 . yes
O104 H9 O103 0.78 1.7 2.471(3) 172.8 . yes
O104 H10 Cl3 0.8 2.05 2.829(3) 164.5 . yes
O104 H10 O203 0.8 1.67 2.459(7) 171.9 . yes
